data_1557712
loop_
_publ_author_name
'Ila, ?'
'Dani, Reshmi'
'Verma, Surya Pratap'
'Krishnamoorthy, G.'

_publ_section_title
;
 The origin of the longer wavelength emission in
 2-(4-fluorophenylamino)-5-(2,4-dihydroxybenzeno)-1,3,4-thiadiazole and
 its analogue 2-phenylamino-5-(2-hydroxybenzono)-1,3,4-thiadiazole.
;
_journal_issue 6
_journal_name_full
'Photochemical &amp; photobiological sciences : Official journal of the European Photochemistry Association and the European Society for Photobiology'
_journal_page_first 844
_journal_page_last 853
_journal_paper_doi 10.1039/c9pp00490d
_journal_volume 19
_journal_year 2020
_chemical_formula_sum 'C15 H13 N3 O S'
_chemical_formula_weight 283.34
_space_group_crystal_system monoclinic
_space_group_IT_number 15
_space_group_name_Hall '-C 2yc'
_space_group_name_H-M_alt 'C 1 2/c 1'
_atom_sites_solution_hydrogens geom
_audit_creation_method SHELXL-2018/3
_audit_update_record
;
2019-06-08 deposited with the CCDC.	2020-03-27 downloaded from the CCDC.
;
_cell_angle_alpha 90
_cell_angle_beta 95.594(4)
_cell_angle_gamma 90
_cell_formula_units_Z 8
_cell_length_a 19.0137(9)
_cell_length_b 7.3113(4)
_cell_length_c 20.1679(9)
_cell_measurement_temperature 293(2)
_cell_volume 2790.3(2)
_computing_structure_refinement 'SHELXL-2018/3 (Sheldrick, 2018)'
_computing_structure_solution 'SHELXT 2018/2 (Sheldrick, 2018)'
_diffrn_ambient_temperature 293(2)
_diffrn_measured_fraction_theta_full 0.999
_diffrn_measured_fraction_theta_max 0.881
_diffrn_radiation_type MoK\a
_diffrn_radiation_wavelength 0.71073
_diffrn_reflns_av_R_equivalents 0.0214
_diffrn_reflns_av_unetI/netI 0.0443
_diffrn_reflns_Laue_measured_fraction_full 0.999
_diffrn_reflns_Laue_measured_fraction_max 0.881
_diffrn_reflns_limit_h_max 15
_diffrn_reflns_limit_h_min -24
_diffrn_reflns_limit_k_max 8
_diffrn_reflns_limit_k_min -9
_diffrn_reflns_limit_l_max 26
_diffrn_reflns_limit_l_min -23
_diffrn_reflns_number 5965
_diffrn_reflns_point_group_measured_fraction_full 0.999
_diffrn_reflns_point_group_measured_fraction_max 0.881
_diffrn_reflns_theta_full 25.242
_diffrn_reflns_theta_max 28.809
_diffrn_reflns_theta_min 2.811
_exptl_absorpt_coefficient_mu 0.230
_exptl_crystal_density_diffrn 1.349
_exptl_crystal_F_000 1184
_refine_diff_density_max 0.189
_refine_diff_density_min -0.251
_refine_diff_density_rms 0.043
_refine_ls_extinction_method none
_refine_ls_goodness_of_fit_ref 1.059
_refine_ls_hydrogen_treatment constr
_refine_ls_matrix_type full
_refine_ls_number_parameters 182
_refine_ls_number_reflns 3206
_refine_ls_number_restraints 0
_refine_ls_restrained_S_all 1.059
_refine_ls_R_factor_all 0.0769
_refine_ls_R_factor_gt 0.0486
_refine_ls_shift/su_max 0.001
_refine_ls_shift/su_mean 0.000
_refine_ls_structure_factor_coef Fsqd
_refine_ls_weighting_details 'w=1/[\s^2^(Fo^2^)+(0.0418P)^2^+0.5858P] where P=(Fo^2^+2Fc^2^)/3'
_refine_ls_weighting_scheme calc
_refine_ls_wR_factor_gt 0.1007
_refine_ls_wR_factor_ref 0.1184
_reflns_Friedel_coverage 0.000
_reflns_number_gt 2238
_reflns_number_total 3206
_reflns_threshold_expression 'I > 2\s(I)'
_cod_data_source_file c9pp00490d2.cif
_cod_data_source_block exp_6280_CCDC1
_cod_depositor_comments
;Adding full bibliography for 1557711--1557712.cif.

 Adding full bibliography for 1557711--1557712.cif.
;
_cod_original_sg_symbol_H-M 'C 2/c'
_cod_database_code 1557712
_shelx_shelxl_version_number 2018/3
_shelx_space_group_comment
;
The symmetry employed for this shelxl refinement is uniquely defined
by the following loop, which should always be used as a source of
symmetry information in preference to the above space-group names.
They are only intended as comments.
;

loop_
_space_group_symop_operation_xyz
'x, y, z'
'-x, y, -z+1/2'
'x+1/2, y+1/2, z'
'-x+1/2, y+1/2, -z+1/2'
'-x, -y, -z'
'x, -y, z-1/2'
'-x+1/2, -y+1/2, -z'
'x+1/2, -y+1/2, z-1/2'

loop_
_atom_site_label
_atom_site_type_symbol
_atom_site_fract_x
_atom_site_fract_y
_atom_site_fract_z
_atom_site_U_iso_or_equiv
_atom_site_adp_type
_atom_site_occupancy
_atom_site_site_symmetry_order
_atom_site_calc_flag
_atom_site_refinement_flags_posn
_atom_site_refinement_flags_adp
_atom_site_refinement_flags_occupancy
_atom_site_disorder_assembly
_atom_site_disorder_group
S8 S 0.55153(3) 0.70797(7) 0.45029(2) 0.04401(17) Uani 1 1 d . . . . .
O19 O 0.41496(8) 0.7282(2) 0.47104(8) 0.0605(4) Uani 1 1 d . . . . .
N11 N 0.61359(9) 0.8038(2) 0.56284(8) 0.0497(5) Uani 1 1 d . . . . .
N12 N 0.68877(9) 0.6892(3) 0.41664(8) 0.0526(5) Uani 1 1 d . . . . .
H12 H 0.731979 0.715530 0.429738 0.063 Uiso 1 1 calc R U . . .
N10 N 0.66678(9) 0.7752(3) 0.52241(8) 0.0517(5) Uani 1 1 d . . . . .
C7 C 0.55058(10) 0.7749(3) 0.53308(9) 0.0391(4) Uani 1 1 d . . . . .
C1 C 0.48712(10) 0.8011(3) 0.56772(10) 0.0417(5) Uani 1 1 d . . . . .
C9 C 0.64216(10) 0.7241(3) 0.46187(10) 0.0438(5) Uani 1 1 d . . . . .
C14 C 0.73660(11) 0.5436(3) 0.32567(10) 0.0481(5) Uani 1 1 d . . . . .
H14 H 0.780544 0.549504 0.350252 0.058 Uiso 1 1 calc R U . . .
C13 C 0.67795(11) 0.6168(3) 0.35184(9) 0.0454(5) Uani 1 1 d . . . . .
C6 C 0.41894(11) 0.7796(3) 0.53603(11) 0.0466(5) Uani 1 1 d . . . . .
C2 C 0.49407(12) 0.8532(3) 0.63433(10) 0.0559(6) Uani 1 1 d . . . . .
H2 H 0.538966 0.867984 0.656437 0.067 Uiso 1 1 calc R U . . .
C5 C 0.36036(12) 0.8096(3) 0.57062(13) 0.0602(6) Uani 1 1 d . . . . .
H5 H 0.315138 0.794601 0.549245 0.072 Uiso 1 1 calc R U . . .
C15 C 0.73063(13) 0.4624(3) 0.26382(11) 0.0565(6) Uani 1 1 d . . . . .
H15 H 0.770312 0.411726 0.247412 0.068 Uiso 1 1 calc R U . . .
C18 C 0.61406(12) 0.6157(4) 0.31291(10) 0.0619(7) Uani 1 1 d . . . . .
H18 H 0.574447 0.668866 0.328595 0.074 Uiso 1 1 calc R U . . .
C16 C 0.66642(14) 0.4558(3) 0.22611(11) 0.0643(7) Uani 1 1 d . . . . .
H16 H 0.662030 0.398311 0.184782 0.077 Uiso 1 1 calc R U . . .
C17 C 0.60905(13) 0.5353(4) 0.25052(11) 0.0699(7) Uani 1 1 d . . . . .
H17 H 0.565818 0.535299 0.224613 0.084 Uiso 1 1 calc R U . . .
C3 C 0.43571(14) 0.8832(4) 0.66809(12) 0.0687(7) Uani 1 1 d . . . . .
H3 H 0.441323 0.918531 0.712598 0.082 Uiso 1 1 calc R U . . .
C4 C 0.36905(14) 0.8611(4) 0.63606(13) 0.0696(7) Uani 1 1 d . . . . .
H4 H 0.329660 0.881282 0.659030 0.083 Uiso 1 1 calc R U . . .
C20 C 0.34782(12) 0.7148(4) 0.43385(13) 0.0739(8) Uani 1 1 d . . . . .
H20A H 0.354022 0.696347 0.387657 0.111 Uiso 1 1 calc R U . . .
H20B H 0.321757 0.825618 0.438817 0.111 Uiso 1 1 calc R U . . .
H20C H 0.322283 0.613392 0.449939 0.111 Uiso 1 1 calc R U . . .

loop_
_atom_site_aniso_label
_atom_site_aniso_U_11
_atom_site_aniso_U_22
_atom_site_aniso_U_33
_atom_site_aniso_U_23
_atom_site_aniso_U_13
_atom_site_aniso_U_12
S8 0.0415(3) 0.0517(3) 0.0382(3) -0.0048(2) 0.0004(2) 0.0018(2)
O19 0.0450(9) 0.0816(12) 0.0534(10) -0.0107(8) -0.0028(7) 0.0028(8)
N11 0.0425(10) 0.0682(12) 0.0383(10) -0.0073(8) 0.0034(8) 0.0023(9)
N12 0.0399(9) 0.0763(13) 0.0413(10) -0.0138(9) 0.0031(8) 0.0018(9)
N10 0.0406(9) 0.0764(13) 0.0377(10) -0.0123(9) 0.0018(7) 0.0000(9)
C7 0.0420(11) 0.0387(11) 0.0361(11) 0.0014(8) 0.0015(8) 0.0026(9)
C1 0.0454(11) 0.0402(11) 0.0398(12) 0.0048(9) 0.0057(9) 0.0031(9)
C9 0.0436(11) 0.0471(12) 0.0403(12) -0.0029(9) 0.0022(9) 0.0042(9)
C14 0.0513(12) 0.0508(13) 0.0432(12) 0.0029(10) 0.0100(9) 0.0036(10)
C13 0.0484(12) 0.0529(13) 0.0347(11) -0.0002(9) 0.0042(9) 0.0030(10)
C6 0.0478(12) 0.0429(12) 0.0490(13) 0.0034(10) 0.0040(10) 0.0001(9)
C2 0.0558(14) 0.0713(16) 0.0408(13) 0.0043(11) 0.0060(10) 0.0069(11)
C5 0.0447(13) 0.0672(16) 0.0706(17) 0.0092(13) 0.0148(11) 0.0012(11)
C15 0.0698(15) 0.0580(15) 0.0448(13) -0.0005(11) 0.0212(11) 0.0066(12)
C18 0.0529(14) 0.0889(18) 0.0431(13) -0.0120(13) 0.0005(10) 0.0115(13)
C16 0.0833(18) 0.0707(17) 0.0397(13) -0.0070(12) 0.0098(12) -0.0011(14)
C17 0.0678(16) 0.098(2) 0.0418(14) -0.0095(13) -0.0068(12) 0.0021(14)
C3 0.0736(17) 0.089(2) 0.0458(14) 0.0049(13) 0.0194(12) 0.0085(15)
C4 0.0648(17) 0.0857(19) 0.0625(17) 0.0110(14) 0.0279(13) 0.0076(14)
C20 0.0554(15) 0.0860(19) 0.0754(18) -0.0083(15) -0.0186(13) -0.0017(14)

loop_
_atom_type_symbol
_atom_type_description
_atom_type_scat_dispersion_real
_atom_type_scat_dispersion_imag
_atom_type_scat_source
C C 0.0033 0.0016 'International Tables Vol C Tables 4.2.6.8 and 6.1.1.4'
H H 0.0000 0.0000 'International Tables Vol C Tables 4.2.6.8 and 6.1.1.4'
N N 0.0061 0.0033 'International Tables Vol C Tables 4.2.6.8 and 6.1.1.4'
O O 0.0106 0.0060 'International Tables Vol C Tables 4.2.6.8 and 6.1.1.4'
S S 0.1246 0.1234 'International Tables Vol C Tables 4.2.6.8 and 6.1.1.4'

loop_
_geom_angle_atom_site_label_1
_geom_angle_atom_site_label_2
_geom_angle_atom_site_label_3
_geom_angle
_geom_angle_site_symmetry_1
_geom_angle_site_symmetry_3
_geom_angle_publ_flag
C9 S8 C7 87.39(9) . . ?
C6 O19 C20 119.44(18) . . ?
C7 N11 N10 113.46(16) . . ?
C9 N12 C13 130.53(17) . . ?
C9 N10 N11 112.14(16) . . ?
N11 C7 C1 121.46(18) . . ?
N11 C7 S8 113.08(15) . . ?
C1 C7 S8 125.46(15) . . ?
C2 C1 C6 118.0(2) . . ?
C2 C1 C7 119.45(19) . . ?
C6 C1 C7 122.54(19) . . ?
N10 C9 N12 118.68(18) . . ?
N10 C9 S8 113.94(15) . . ?
N12 C9 S8 127.38(15) . . ?
C15 C14 C13 120.9(2) . . ?
C18 C13 C14 118.49(19) . . ?
C18 C13 N12 124.86(19) . . ?
C14 C13 N12 116.65(18) . . ?
O19 C6 C5 123.8(2) . . ?
O19 C6 C1 115.74(19) . . ?
C5 C6 C1 120.4(2) . . ?
C3 C2 C1 121.1(2) . . ?
C4 C5 C6 120.1(2) . . ?
C16 C15 C14 120.5(2) . . ?
C13 C18 C17 119.9(2) . . ?
C17 C16 C15 118.8(2) . . ?
C16 C17 C18 121.4(2) . . ?
C4 C3 C2 120.0(2) . . ?
C5 C4 C3 120.3(2) . . ?

loop_
_geom_bond_atom_site_label_1
_geom_bond_atom_site_label_2
_geom_bond_distance
_geom_bond_site_symmetry_2
_geom_bond_publ_flag
S8 C9 1.720(2) . ?
S8 C7 1.7416(19) . ?
O19 C6 1.358(2) . ?
O19 C20 1.420(2) . ?
N11 C7 1.304(2) . ?
N11 N10 1.376(2) . ?
N12 C9 1.357(3) . ?
N12 C13 1.406(2) . ?
N10 C9 1.318(2) . ?
C7 C1 1.465(3) . ?
C1 C2 1.390(3) . ?
C1 C6 1.397(3) . ?
C14 C15 1.376(3) . ?
C14 C13 1.387(3) . ?
C13 C18 1.381(3) . ?
C6 C5 1.388(3) . ?
C2 C3 1.375(3) . ?
C5 C4 1.367(3) . ?
C15 C16 1.375(3) . ?
C18 C17 1.384(3) . ?
C16 C17 1.369(3) . ?
C3 C4 1.375(3) . ?

_cod_duplicate_entry 1557711
